data_4020184
loop_
_publ_author_name
'S. V. Lindeman'
'I. S. Neretin'
'M. G. Davlieva'
'J. K. Kochi'

_journal_name_full 'Journal of Organic Chemistry'
_journal_page_first 3263
_journal_page_last 3266
_journal_paper_doi 10.1021/jo047847o
_journal_volume 70
_journal_year 2005
_chemical_formula_moiety 'C7 H5 F2 O2, F6 Sb'
_chemical_formula_sum 'C7 H5 F8 O2 Sb'
_chemical_formula_weight 394.86
_space_group_IT_number 2
_space_group_name_Hall '-P 1'
_space_group_name_H-M_alt 'P -1'
_symmetry_cell_setting triclinic
_symmetry_space_group_name_Hall '-P 1'
_symmetry_space_group_name_H-M 'P -1'
_cell_angle_alpha 100.161(2)
_cell_angle_beta 95.705(2)
_cell_angle_gamma 108.593(2)
_cell_formula_units_Z 2
_cell_length_a 6.7427(5)
_cell_length_b 8.3135(6)
_cell_length_c 10.9042(8)
_cell_measurement_temperature 123(2)
_cell_volume 562.26(7)
_diffrn_ambient_temperature 123(2)
_exptl_crystal_density_diffrn 2.332
_cod_database_code 4020184

loop_
_symmetry_equiv_pos_as_xyz
'x, y, z'
'-x, -y, -z'

loop_
_atom_site_label
_atom_site_type_symbol
_atom_site_fract_x
_atom_site_fract_y
_atom_site_fract_z
_atom_site_U_iso_or_equiv
_atom_site_adp_type
_atom_site_occupancy
_atom_site_symmetry_multiplicity
_atom_site_calc_flag
_atom_site_refinement_flags
_atom_site_disorder_assembly
_atom_site_disorder_group
Sb1 Sb 0.76541(2) 0.241335(19) 0.178099(13) 0.02682(6) Uani 1 1 d . . .
F1 F 0.8081(4) 0.3771(3) 0.34253(17) 0.0508(4) Uani 1 1 d . . .
F2 F 0.5283(3) 0.3015(2) 0.12806(16) 0.0414(4) Uani 1 1 d . . .
F3 F 0.9980(3) 0.1736(3) 0.22100(18) 0.0497(4) Uani 1 1 d . . .
F4 F 0.9371(3) 0.4343(2) 0.12688(17) 0.0433(4) Uani 1 1 d . . .
F5 F 0.5855(3) 0.0443(2) 0.2239(2) 0.0539(5) Uani 1 1 d . . .
F6 F 0.7273(3) 0.1085(2) 0.01149(14) 0.0354(3) Uani 1 1 d . . .
F7 F 0.5484(3) 0.3593(2) 0.88846(15) 0.0427(4) Uani 1 1 d . . .
F8 F -0.0726(3) 0.1632(3) 0.58199(16) 0.0538(5) Uani 1 1 d . . .
O1 O -0.0990(3) 0.1673(3) 0.81281(18) 0.0349(4) Uani 1 1 d . . .
H1 H -0.1531 0.1319 0.8735 0.052 Uiso 1 1 calc R . .
O2 O 0.1775(3) 0.2316(3) 0.95684(16) 0.0357(4) Uani 1 1 d . . .
H2 H 0.3085 0.2501 0.9642 0.054 Uiso 1 1 calc R . .
C1 C 0.2281(4) 0.2552(3) 0.7421(2) 0.0285(4) Uani 1 1 d . . .
C2 C 0.4509(4) 0.3221(3) 0.7671(2) 0.0327(5) Uani 1 1 d . . .
C3 C 0.5769(5) 0.3521(4) 0.6764(3) 0.0412(6) Uani 1 1 d . . .
H3 H 0.7272 0.3982 0.6981 0.049 Uiso 1 1 calc R . .
C4 C 0.4769(6) 0.3125(4) 0.5521(3) 0.0466(7) Uani 1 1 d . . .
H4 H 0.5610 0.3299 0.4874 0.056 Uiso 1 1 calc R . .
C5 C 0.2592(6) 0.2488(4) 0.5196(3) 0.0460(7) Uani 1 1 d . . .
H5 H 0.1936 0.2232 0.4339 0.055 Uiso 1 1 calc R . .
C6 C 0.1372(5) 0.2226(4) 0.6144(3) 0.0373(5) Uani 1 1 d . . .
C7 C 0.1020(4) 0.2187(3) 0.8405(2) 0.0289(4) Uani 1 1 d . . .

loop_
_atom_site_aniso_label
_atom_site_aniso_U_11
_atom_site_aniso_U_22
_atom_site_aniso_U_33
_atom_site_aniso_U_23
_atom_site_aniso_U_13
_atom_site_aniso_U_12
Sb1 0.02784(9) 0.02936(9) 0.02465(8) 0.00844(6) 0.00286(5) 0.01085(7)
F1 0.0688(13) 0.0557(11) 0.0331(8) 0.0060(7) 0.0157(8) 0.0284(10)
F2 0.0385(9) 0.0567(10) 0.0379(8) 0.0128(7) 0.0056(7) 0.0275(8)
F3 0.0444(10) 0.0619(12) 0.0478(10) 0.0098(8) -0.0062(8) 0.0303(9)
F4 0.0431(10) 0.0330(8) 0.0480(9) 0.0128(7) 0.0115(7) 0.0021(7)
F5 0.0528(12) 0.0395(9) 0.0650(12) 0.0279(9) 0.0040(9) 0.0029(9)
F6 0.0326(8) 0.0375(8) 0.0306(7) 0.0008(6) 0.0039(6) 0.0086(7)
F7 0.0308(8) 0.0610(11) 0.0373(8) 0.0211(7) 0.0015(6) 0.0131(8)
F8 0.0410(10) 0.0745(13) 0.0359(9) 0.0096(8) -0.0050(7) 0.0108(9)
O1 0.0284(9) 0.0415(10) 0.0370(9) 0.0130(8) 0.0067(7) 0.0123(8)
O2 0.0306(9) 0.0497(11) 0.0301(8) 0.0123(8) 0.0055(7) 0.0164(9)
C1 0.0305(12) 0.0293(11) 0.0303(11) 0.0105(8) 0.0064(8) 0.0141(10)
C2 0.0321(13) 0.0367(13) 0.0350(12) 0.0139(10) 0.0043(9) 0.0166(11)
C3 0.0371(15) 0.0485(16) 0.0474(15) 0.0215(12) 0.0157(12) 0.0189(13)
C4 0.0564(19) 0.0530(17) 0.0426(15) 0.0216(13) 0.0246(14) 0.0246(16)
C5 0.061(2) 0.0509(17) 0.0280(12) 0.0097(11) 0.0081(12) 0.0201(15)
C6 0.0384(14) 0.0385(14) 0.0341(12) 0.0069(10) 0.0020(10) 0.0139(12)
C7 0.0302(12) 0.0282(11) 0.0309(11) 0.0079(8) 0.0051(9) 0.0131(10)

loop_
_geom_bond_atom_site_label_1
_geom_bond_atom_site_label_2
_geom_bond_distance
_geom_bond_site_symmetry_2
_geom_bond_publ_flag
Sb1 F4 1.8672(16) . ?
Sb1 F3 1.8723(17) . ?
Sb1 F2 1.8807(16) . ?
Sb1 F5 1.8832(18) . ?
Sb1 F1 1.8836(17) . ?
Sb1 F6 1.8985(15) . ?
F7 C2 1.354(3) . ?
F8 C6 1.328(3) . ?
O1 C7 1.271(3) . ?
O1 H1 0.8400 . ?
O2 C7 1.292(3) . ?
O2 H2 0.8400 . ?
C1 C2 1.405(4) . ?
C1 C6 1.406(4) . ?
C1 C7 1.448(3) . ?
C2 C3 1.371(4) . ?
C3 C4 1.386(5) . ?
C3 H3 0.9500 . ?
C4 C5 1.377(5) . ?
C4 H4 0.9500 . ?
C5 C6 1.388(4) . ?
C5 H5 0.9500 . ?

loop_
_cod_related_entry_id
_cod_related_entry_database
_cod_related_entry_code
1 ChemSpider 17620502
